data_4322653
loop_
_publ_author_name
'Luis P. Barthel-Rosa'
'Kalyani Maitra'
'John H. Nelson'

_publ_section_title
;
 Hemilabile Properties of the \h3-Allyldiphenylphosphine (ADPP)
 Homophosphaallyl Ligand: Synthesis and Reactions of
 [(\h5-C5Me5)Ru(\h3-ADPP)(\h1-ADPP)][PF6]
;
_journal_name_full 'Inorganic Chemistry'
_journal_page_first 633
_journal_page_last 639
_journal_paper_doi 10.1021/ic970634f
_journal_volume 37
_journal_year 1998
_chemical_formula_sum 'C29 H36 F6 O P2 Ru'
_chemical_formula_weight 677.59
_chemical_name_common 6
_chemical_name_systematic
;
 ?
;
_space_group_IT_number 14
_symmetry_cell_setting monoclinic
_symmetry_space_group_name_Hall '-P 2yn'
_symmetry_space_group_name_H-M 'P 1 21/n 1'
_atom_sites_solution_hydrogens geom
_atom_sites_solution_primary direct
_atom_sites_solution_secondary difmap
_audit_creation_method SHELXL
_cell_angle_alpha 90.00
_cell_angle_beta 99.599(15)
_cell_angle_gamma 90.00
_cell_formula_units_Z 4
_cell_length_a 9.7115(14)
_cell_length_b 12.418(2)
_cell_length_c 24.363(7)
_cell_measurement_reflns_used 48
_cell_measurement_temperature 167(2)
_cell_measurement_theta_max 12.58
_cell_measurement_theta_min 2.93
_cell_volume 2897.0(10)
_computing_cell_refinement 'Siemens XSCANS'
_computing_data_collection 'Siemens XSCANS'
_computing_data_reduction 'Siemens SHELXTL'
_computing_molecular_graphics 'Siemens SHELXTL'
_computing_publication_material 'Siemens SHELXTL'
_computing_structure_refinement 'SHELXL-93 (Sheldrick, 1993)'
_computing_structure_solution 'SHELXS-86 (Sheldrick, 1990)'
_diffrn_ambient_temperature 167(2)
_diffrn_measurement_device 'Siemens P4'
_diffrn_measurement_method '\w scans'
_diffrn_radiation_monochromator graphite
_diffrn_radiation_source 'fine-focus sealed tube'
_diffrn_radiation_type MoK\a
_diffrn_radiation_wavelength 0.71073
_diffrn_reflns_av_R_equivalents 0.0338
_diffrn_reflns_av_sigmaI/netI 0.0269
_diffrn_reflns_limit_h_max 10
_diffrn_reflns_limit_h_min -1
_diffrn_reflns_limit_k_max 13
_diffrn_reflns_limit_k_min -1
_diffrn_reflns_limit_l_max 26
_diffrn_reflns_limit_l_min -26
_diffrn_reflns_number 5104
_diffrn_reflns_theta_max 22.52
_diffrn_reflns_theta_min 1.85
_diffrn_standards_decay_% 1.80
_diffrn_standards_interval_count 97
_diffrn_standards_number 2
_exptl_absorpt_coefficient_mu 0.712
_exptl_absorpt_correction_T_max 0.9586
_exptl_absorpt_correction_T_min 0.8703
_exptl_absorpt_correction_type empirical
_exptl_crystal_colour yellow
_exptl_crystal_density_diffrn 1.554
_exptl_crystal_description wedge_block
_exptl_crystal_F_000 1384
_exptl_crystal_size_max .5
_exptl_crystal_size_mid .28
_exptl_crystal_size_min .6
_refine_diff_density_max 0.650
_refine_diff_density_min -0.454
_refine_diff_density_rms 0.071
_refine_ls_extinction_method none
_refine_ls_goodness_of_fit_all 1.048
_refine_ls_goodness_of_fit_obs 1.072
_refine_ls_matrix_type full
_refine_ls_number_parameters 347
_refine_ls_number_reflns 3795
_refine_ls_number_restraints 0
_refine_ls_restrained_S_all 1.051
_refine_ls_restrained_S_obs 1.072
_refine_ls_R_factor_all 0.0407
_refine_ls_R_factor_obs 0.0335
_refine_ls_shift/esd_max -0.001
_refine_ls_shift/esd_mean 0.000
_refine_ls_structure_factor_coef Fsqd
_refine_ls_weighting_details 'w=1/[\s^2^(Fo^2^)+(0.0385P)^2^+6.5539P] where P=(Fo^2^+2Fc^2^)/3'
_refine_ls_weighting_scheme calc
_refine_ls_wR_factor_all 0.0849
_refine_ls_wR_factor_obs 0.0805
_reflns_number_observed 3319
_reflns_number_total 3796
_reflns_observed_criterion >2sigma(I)
_cod_data_source_file ic970634f.cif
_cod_data_source_block vjc169
_cod_depositor_comments
;
The following automatic conversions were performed:

'_refine_ls_weighting_scheme' value 'calc
w=1/[\s^2^(Fo^2^)+(0.0385P)^2^+6.5539P] where P=(Fo^2^+2Fc^2^)/3' was
changed to 'calc'. New tag '_refine_ls_weighting_details' was
created. The value of the new tag was set to
'w=1/[\s^2^(Fo^2^)+(0.0385P)^2^+6.5539P] where P=(Fo^2^+2Fc^2^)/3'.

Automatic conversion script
Id: cif_fix_values 3143 2015-03-26 13:38:13Z robertas 
;
_cod_original_cell_volume 2896.9(10)
_cod_database_code 4322653

loop_
_symmetry_equiv_pos_as_xyz
'x, y, z'
'-x+1/2, y+1/2, -z+1/2'
'-x, -y, -z'
'x-1/2, -y-1/2, z-1/2'

loop_
_atom_site_aniso_label
_atom_site_aniso_U_11
_atom_site_aniso_U_22
_atom_site_aniso_U_33
_atom_site_aniso_U_23
_atom_site_aniso_U_13
_atom_site_aniso_U_12
Ru1 0.0170(2) 0.0189(2) 0.0151(2) 0.00071(13) 0.00027(12) 0.00070(13)
P1 0.0193(5) 0.0238(6) 0.0189(5) 0.0003(4) -0.0010(4) -0.0001(4)
C1 0.022(2) 0.036(2) 0.015(2) 0.002(2) -0.004(2) 0.012(2)
C2 0.023(2) 0.042(3) 0.025(2) 0.019(2) 0.001(2) 0.008(2)
C3 0.026(2) 0.021(2) 0.034(2) 0.009(2) -0.008(2) 0.005(2)
C4 0.024(2) 0.026(2) 0.022(2) 0.000(2) -0.002(2) 0.009(2)
C5 0.018(2) 0.026(2) 0.023(2) -0.001(2) -0.002(2) 0.005(2)
C6 0.044(3) 0.067(4) 0.025(2) -0.015(2) -0.011(2) 0.024(3)
C7 0.033(3) 0.091(4) 0.044(3) 0.045(3) 0.008(2) 0.012(3)
C8 0.043(3) 0.023(3) 0.083(4) 0.008(3) -0.013(3) -0.002(2)
C9 0.047(3) 0.045(3) 0.036(3) -0.009(2) 0.005(2) 0.023(2)
C10 0.023(2) 0.042(3) 0.047(3) 0.006(2) -0.004(2) -0.001(2)
C11 0.026(2) 0.018(2) 0.025(2) -0.001(2) -0.004(2) -0.002(2)
C12 0.043(3) 0.042(3) 0.025(2) 0.007(2) 0.012(2) 0.000(2)
C13 0.063(3) 0.037(3) 0.026(2) 0.003(2) 0.015(2) -0.007(2)
C14 0.073(4) 0.042(3) 0.022(2) 0.019(2) 0.003(2) 0.000(3)
C15 0.021(2) 0.026(2) 0.031(2) -0.001(2) 0.002(2) 0.005(2)
C16 0.029(2) 0.023(2) 0.022(2) -0.004(2) 0.004(2) 0.008(2)
C17 0.031(2) 0.018(2) 0.030(2) -0.007(2) 0.000(2) 0.002(2)
C18 0.016(2) 0.028(2) 0.024(2) 0.005(2) -0.003(2) -0.004(2)
C19 0.024(2) 0.036(3) 0.026(2) -0.001(2) -0.001(2) 0.000(2)
C20 0.026(2) 0.027(2) 0.044(3) 0.003(2) -0.007(2) -0.004(2)
C21 0.026(2) 0.040(3) 0.041(3) 0.014(2) 0.000(2) -0.008(2)
C22 0.026(2) 0.051(3) 0.029(2) 0.005(2) 0.005(2) -0.004(2)
C23 0.023(2) 0.033(2) 0.028(2) -0.002(2) 0.002(2) -0.003(2)
C24 0.027(2) 0.034(2) 0.023(2) 0.003(2) -0.002(2) -0.008(2)
C25 0.034(3) 0.057(3) 0.031(3) 0.003(2) -0.006(2) 0.000(2)
C26 0.041(3) 0.082(4) 0.038(3) 0.009(3) -0.018(2) -0.012(3)
C27 0.067(4) 0.078(4) 0.023(3) 0.002(3) -0.014(3) -0.028(3)
C28 0.068(4) 0.067(4) 0.027(3) -0.011(3) 0.010(3) -0.022(3)
C29 0.037(3) 0.050(3) 0.027(2) -0.004(2) 0.003(2) -0.010(2)
F1 0.135(4) 0.085(3) 0.072(2) -0.035(2) 0.030(2) 0.002(3)
P2 0.0357(7) 0.0344(7) 0.0398(7) -0.0011(6) -0.0042(5) 0.0057(5)
F2 0.068(2) 0.069(2) 0.155(4) 0.019(3) -0.022(2) 0.032(2)
F3 0.138(4) 0.120(3) 0.042(2) 0.005(2) 0.015(2) 0.025(3)
F4 0.066(2) 0.111(3) 0.069(2) 0.033(2) 0.011(2) 0.044(2)
F5 0.089(3) 0.053(2) 0.094(3) -0.002(2) -0.003(2) -0.020(2)
F6 0.103(3) 0.104(3) 0.132(4) 0.042(3) -0.020(3) -0.066(3)

loop_
_atom_site_label
_atom_site_type_symbol
_atom_site_fract_x
_atom_site_fract_y
_atom_site_fract_z
_atom_site_U_iso_or_equiv
_atom_site_thermal_displace_type
_atom_site_occupancy
_atom_site_calc_flag
_atom_site_refinement_flags
_atom_site_disorder_group
Ru1 Ru 0.91179(3) 0.18900(2) 0.101517(12) 0.01726(12) Uani 1 d . .
P1 P 1.14233(10) 0.22414(8) 0.13712(4) 0.0211(2) Uani 1 d . .
O1 O 0.9926(3) 0.0635(2) 0.20221(12) 0.0332(7) Uiso 1 d . .
C1 C 0.7664(4) 0.2092(3) 0.0196(2) 0.0253(9) Uani 1 d . .
C2 C 0.8581(4) 0.2987(4) 0.0263(2) 0.0299(10) Uani 1 d . .
C3 C 0.8354(4) 0.3556(3) 0.0750(2) 0.0283(10) Uani 1 d . .
C4 C 0.7273(4) 0.3024(3) 0.0970(2) 0.0246(9) Uani 1 d . .
C5 C 0.6843(4) 0.2107(3) 0.0632(2) 0.0227(9) Uani 1 d . .
C6 C 0.7465(5) 0.1334(4) -0.0285(2) 0.0472(13) Uani 1 d . .
H6A H 0.6774(5) 0.0786(4) -0.0231(2) 0.071 Uiso 1 calc R .
H6B H 0.8355(5) 0.0984(4) -0.0313(2) 0.071 Uiso 1 calc R .
H6C H 0.7133(5) 0.1734(4) -0.0629(2) 0.071 Uiso 1 calc R .
C7 C 0.9496(5) 0.3334(5) -0.0148(2) 0.056(2) Uani 1 d . .
H7A H 1.0030(5) 0.3974(5) -0.0006(2) 0.084 Uiso 1 calc R .
H7B H 0.8911(5) 0.3503(5) -0.0505(2) 0.084 Uiso 1 calc R .
H7C H 1.0141(5) 0.2749(5) -0.0199(2) 0.084 Uiso 1 calc R .
C8 C 0.8971(5) 0.4617(4) 0.0956(2) 0.0523(14) Uani 1 d . .
H8A H 0.9697(5) 0.4823(4) 0.0741(2) 0.078 Uiso 1 calc R .
H8B H 0.9381(5) 0.4554(4) 0.1351(2) 0.078 Uiso 1 calc R .
H8C H 0.8237(5) 0.5167(4) 0.0911(2) 0.078 Uiso 1 calc R .
C9 C 0.6562(5) 0.3482(4) 0.1422(2) 0.0430(12) Uani 1 d . .
H9A H 0.5854(5) 0.2974(4) 0.1506(2) 0.065 Uiso 1 calc R .
H9B H 0.6115(5) 0.4167(4) 0.1297(2) 0.065 Uiso 1 calc R .
H9C H 0.7255(5) 0.3604(4) 0.1758(2) 0.065 Uiso 1 calc R .
C10 C 0.5636(4) 0.1372(4) 0.0655(2) 0.0383(11) Uani 1 d . .
H10A H 0.5610(4) 0.0814(4) 0.0369(2) 0.057 Uiso 1 calc R .
H10B H 0.4765(4) 0.1786(4) 0.0588(2) 0.057 Uiso 1 calc R .
H10C H 0.5742(4) 0.1033(4) 0.1023(2) 0.057 Uiso 1 calc R .
C11 C 0.8925(4) 0.1209(3) 0.1722(2) 0.0237(9) Uani 1 d . .
C12 C 0.7691(5) 0.1204(4) 0.2020(2) 0.0358(11) Uani 1 d . .
H12A H 0.6826(5) 0.1038(4) 0.1758(2) 0.043 Uiso 1 calc R .
H12B H 0.7583(5) 0.1916(4) 0.2191(2) 0.043 Uiso 1 calc R .
C13 C 0.7972(5) 0.0341(4) 0.2467(2) 0.0411(12) Uani 1 d . .
H13A H 0.7666(5) 0.0575(4) 0.2816(2) 0.049 Uiso 1 calc R .
H13B H 0.7498(5) -0.0343(4) 0.2340(2) 0.049 Uiso 1 calc R .
C14 C 0.9536(5) 0.0224(4) 0.2543(2) 0.0462(13) Uani 1 d . .
H14A H 0.9991(5) 0.0651(4) 0.2866(2) 0.055 Uiso 1 calc R .
H14B H 0.9813(5) -0.0540(4) 0.2602(2) 0.055 Uiso 1 calc R .
C15 C 1.1965(4) 0.0964(3) 0.1110(2) 0.0263(9) Uani 1 d . .
H15A H 1.2811(4) 0.1028(3) 0.0935(2) 0.032 Uiso 1 calc R .
H15B H 1.2090(4) 0.0390(3) 0.1396(2) 0.032 Uiso 1 calc R .
C16 C 1.0627(4) 0.0833(3) 0.0686(2) 0.0247(9) Uani 1 d . .
H16A H 1.0709(4) 0.0927(3) 0.0285(2) 0.030 Uiso 1 calc R .
C17 C 0.9529(4) 0.0195(3) 0.0800(2) 0.0269(9) Uani 1 d . .
H17A H 0.9748(4) -0.0314(3) 0.1115(2) 0.032 Uiso 1 calc R .
H17B H 0.8906(4) -0.0114(3) 0.0475(2) 0.032 Uiso 1 calc R .
C18 C 1.2341(4) 0.3298(3) 0.1051(2) 0.0232(9) Uani 1 d . .
C19 C 1.2603(4) 0.4297(3) 0.1310(2) 0.0290(10) Uani 1 d . .
H19A H 1.2342(4) 0.4418(3) 0.1664(2) 0.035 Uiso 1 calc R .
C20 C 1.3241(4) 0.5116(4) 0.1056(2) 0.0338(11) Uani 1 d . .
H20A H 1.3405(4) 0.5796(4) 0.1233(2) 0.041 Uiso 1 calc R .
C21 C 1.3637(4) 0.4939(4) 0.0544(2) 0.0366(11) Uani 1 d . .
H21A H 1.4075(4) 0.5498(4) 0.0370(2) 0.044 Uiso 1 calc R .
C22 C 1.3394(4) 0.3953(4) 0.0286(2) 0.0349(11) Uani 1 d . .
H22A H 1.3673(4) 0.3833(4) -0.0064(2) 0.042 Uiso 1 calc R .
C23 C 1.2747(4) 0.3137(3) 0.0534(2) 0.0284(10) Uani 1 d . .
H23A H 1.2578(4) 0.2463(3) 0.0351(2) 0.034 Uiso 1 calc R .
C24 C 1.2178(4) 0.2385(3) 0.2103(2) 0.0289(10) Uani 1 d . .
C25 C 1.3540(5) 0.2033(4) 0.2283(2) 0.0420(12) Uani 1 d . .
H25A H 1.4037(5) 0.1685(4) 0.2029(2) 0.050 Uiso 1 calc R .
C26 C 1.4172(5) 0.2187(5) 0.2830(2) 0.056(2) Uani 1 d . .
H26A H 1.5105(5) 0.1955(5) 0.2950(2) 0.068 Uiso 1 calc R .
C27 C 1.3439(6) 0.2677(5) 0.3197(2) 0.058(2) Uani 1 d . .
H27A H 1.3872(6) 0.2779(5) 0.3572(2) 0.070 Uiso 1 calc R .
C28 C 1.2093(6) 0.3021(5) 0.3028(2) 0.0538(14) Uani 1 d . .
H28A H 1.1600(6) 0.3361(5) 0.3286(2) 0.065 Uiso 1 calc R .
C29 C 1.1452(5) 0.2868(4) 0.2477(2) 0.0382(11) Uani 1 d . .
H29A H 1.0515(5) 0.3097(4) 0.2360(2) 0.046 Uiso 1 calc R .
F1 F 1.8568(4) 0.2582(3) 0.3163(2) 0.0960(13) Uani 1 d . .
P2 P 1.83326(13) 0.29055(10) 0.37706(5) 0.0378(3) Uani 1 d . .
F2 F 1.9646(4) 0.2235(3) 0.4045(2) 0.1020(14) Uani 1 d . .
F3 F 1.8130(5) 0.3280(4) 0.43680(14) 0.1000(14) Uani 1 d . .
F4 F 1.7043(3) 0.3612(3) 0.35016(14) 0.0821(11) Uani 1 d . .
F5 F 1.9317(4) 0.3919(3) 0.3729(2) 0.0810(11) Uani 1 d . .
F6 F 1.7385(4) 0.1913(4) 0.3795(2) 0.118(2) Uani 1 d . .

loop_
_atom_type_symbol
_atom_type_description
_atom_type_scat_dispersion_real
_atom_type_scat_dispersion_imag
_atom_type_scat_source
C C 0.0033 0.0016 'International Tables Vol C Tables 4.2.6.8 and 6.1.1.4'
H H 0.0000 0.0000 'International Tables Vol C Tables 4.2.6.8 and 6.1.1.4'
O O 0.0106 0.0060 'International Tables Vol C Tables 4.2.6.8 and 6.1.1.4'
F F 0.0171 0.0103 'International Tables Vol C Tables 4.2.6.8 and 6.1.1.4'
P P 0.1023 0.0942 'International Tables Vol C Tables 4.2.6.8 and 6.1.1.4'
Ru Ru -1.2594 0.8363 'International Tables Vol C Tables 4.2.6.8 and 6.1.1.4'

loop_
_geom_angle_atom_site_label_1
_geom_angle_atom_site_label_2
_geom_angle_atom_site_label_3
_geom_angle
_geom_angle_site_symmetry_1
_geom_angle_site_symmetry_3
_geom_angle_publ_flag
C11 Ru1 C16 103.3(2) . . ?
C11 Ru1 C17 81.1(2) . . ?
C16 Ru1 C17 36.61(14) . . ?
C11 Ru1 C3 125.0(2) . . ?
C16 Ru1 C3 130.2(2) . . ?
C17 Ru1 C3 149.9(2) . . ?
C11 Ru1 C1 133.54(15) . . ?
C16 Ru1 C1 95.71(14) . . ?
C17 Ru1 C1 90.39(15) . . ?
C3 Ru1 C1 61.17(15) . . ?
C11 Ru1 C5 100.61(15) . . ?
C16 Ru1 C5 125.43(14) . . ?
C17 Ru1 C5 102.52(14) . . ?
C3 Ru1 C5 61.41(14) . . ?
C1 Ru1 C5 36.88(14) . . ?
C11 Ru1 C4 96.9(2) . . ?
C16 Ru1 C4 156.32(14) . . ?
C17 Ru1 C4 138.49(14) . . ?
C3 Ru1 C4 36.58(15) . . ?
C1 Ru1 C4 61.04(14) . . ?
C5 Ru1 C4 36.67(14) . . ?
C11 Ru1 C2 157.9(2) . . ?
C16 Ru1 C2 98.03(15) . . ?
C17 Ru1 C2 113.8(2) . . ?
C3 Ru1 C2 36.8(2) . . ?
C1 Ru1 C2 36.5(2) . . ?
C5 Ru1 C2 61.33(14) . . ?
C4 Ru1 C2 61.03(14) . . ?
C11 Ru1 P1 88.85(11) . . ?
C16 Ru1 P1 65.71(10) . . ?
C17 Ru1 P1 93.84(10) . . ?
C3 Ru1 P1 100.76(10) . . ?
C1 Ru1 P1 137.47(11) . . ?
C5 Ru1 P1 162.14(10) . . ?
C4 Ru1 P1 127.66(10) . . ?
C2 Ru1 P1 105.53(11) . . ?
C15 P1 C24 109.6(2) . . ?
C15 P1 C18 106.6(2) . . ?
C24 P1 C18 101.6(2) . . ?
C15 P1 Ru1 91.32(13) . . ?
C24 P1 Ru1 126.51(14) . . ?
C18 P1 Ru1 119.12(12) . . ?
C11 O1 C14 113.0(3) . . ?
C2 C1 C5 108.8(4) . . ?
C2 C1 C6 125.6(4) . . ?
C5 C1 C6 125.2(4) . . ?
C2 C1 Ru1 72.4(2) . . ?
C5 C1 Ru1 71.9(2) . . ?
C6 C1 Ru1 127.3(3) . . ?
C1 C2 C3 107.6(3) . . ?
C1 C2 C7 125.2(4) . . ?
C3 C2 C7 126.9(4) . . ?
C1 C2 Ru1 71.2(2) . . ?
C3 C2 Ru1 71.0(2) . . ?
C7 C2 Ru1 128.7(3) . . ?
C4 C3 C2 108.1(4) . . ?
C4 C3 C8 124.2(4) . . ?
C2 C3 C8 127.2(4) . . ?
C4 C3 Ru1 72.1(2) . . ?
C2 C3 Ru1 72.3(2) . . ?
C8 C3 Ru1 128.0(3) . . ?
C3 C4 C5 108.5(3) . . ?
C3 C4 C9 124.0(4) . . ?
C5 C4 C9 126.7(4) . . ?
C3 C4 Ru1 71.3(2) . . ?
C5 C4 Ru1 71.6(2) . . ?
C9 C4 Ru1 130.9(3) . . ?
C4 C5 C1 107.1(3) . . ?
C4 C5 C10 128.5(4) . . ?
C1 C5 C10 123.9(4) . . ?
C4 C5 Ru1 71.7(2) . . ?
C1 C5 Ru1 71.2(2) . . ?
C10 C5 Ru1 128.9(3) . . ?
O1 C11 C12 107.6(3) . . ?
O1 C11 Ru1 123.4(3) . . ?
C12 C11 Ru1 129.0(3) . . ?
C11 C12 C13 106.7(4) . . ?
C14 C13 C12 102.3(3) . . ?
O1 C14 C13 105.0(3) . . ?
C16 C15 P1 93.8(2) . . ?
C17 C16 C15 121.2(4) . . ?
C17 C16 Ru1 72.0(2) . . ?
C15 C16 Ru1 103.4(2) . . ?
C16 C17 Ru1 71.4(2) . . ?
C19 C18 C23 118.5(4) . . ?
C19 C18 P1 120.7(3) . . ?
C23 C18 P1 120.8(3) . . ?
C20 C19 C18 120.8(4) . . ?
C21 C20 C19 119.8(4) . . ?
C22 C21 C20 120.0(4) . . ?
C21 C22 C23 120.6(4) . . ?
C22 C23 C18 120.4(4) . . ?
C29 C24 C25 119.5(4) . . ?
C29 C24 P1 121.6(3) . . ?
C25 C24 P1 118.9(3) . . ?
C26 C25 C24 120.3(5) . . ?
C27 C26 C25 119.6(5) . . ?
C28 C27 C26 121.0(5) . . ?
C27 C28 C29 119.7(5) . . ?
C24 C29 C28 120.0(5) . . ?
F6 P2 F3 91.9(3) . . ?
F6 P2 F2 90.4(2) . . ?
F3 P2 F2 88.9(2) . . ?
F6 P2 F4 91.3(2) . . ?
F3 P2 F4 90.4(2) . . ?
F2 P2 F4 178.1(2) . . ?
F6 P2 F1 90.8(3) . . ?
F3 P2 F1 177.3(3) . . ?
F2 P2 F1 91.7(3) . . ?
F4 P2 F1 88.9(2) . . ?
F6 P2 F5 178.5(3) . . ?
F3 P2 F5 89.6(2) . . ?
F2 P2 F5 89.5(2) . . ?
F4 P2 F5 88.7(2) . . ?
F1 P2 F5 87.7(2) . . ?

loop_
_geom_bond_atom_site_label_1
_geom_bond_atom_site_label_2
_geom_bond_distance
_geom_bond_site_symmetry_2
_geom_bond_publ_flag
Ru1 C11 1.956(4) . ?
Ru1 C16 2.215(4) . ?
Ru1 C17 2.222(4) . ?
Ru1 C3 2.256(4) . ?
Ru1 C1 2.257(4) . ?
Ru1 C5 2.267(4) . ?
Ru1 C4 2.267(4) . ?
Ru1 C2 2.273(4) . ?
Ru1 P1 2.3038(11) . ?
P1 C15 1.819(4) . ?
P1 C24 1.819(4) . ?
P1 C18 1.832(4) . ?
O1 C11 1.323(5) . ?
O1 C14 1.475(5) . ?
C1 C2 1.417(6) . ?
C1 C5 1.431(6) . ?
C1 C6 1.492(6) . ?
C2 C3 1.429(6) . ?
C2 C7 1.507(6) . ?
C3 C4 1.419(6) . ?
C3 C8 1.499(6) . ?
C4 C5 1.427(5) . ?
C4 C9 1.505(6) . ?
C5 C10 1.494(6) . ?
C11 C12 1.501(6) . ?
C12 C13 1.519(6) . ?
C13 C14 1.506(7) . ?
C15 C16 1.529(5) . ?
C16 C17 1.393(6) . ?
C18 C19 1.395(6) . ?
C18 C23 1.397(6) . ?
C19 C20 1.389(6) . ?
C20 C21 1.383(6) . ?
C21 C22 1.379(7) . ?
C22 C23 1.382(6) . ?
C24 C29 1.380(6) . ?
C24 C25 1.392(6) . ?
C25 C26 1.384(7) . ?
C26 C27 1.374(8) . ?
C27 C28 1.371(8) . ?
C28 C29 1.396(6) . ?
F1 P2 1.588(4) . ?
P2 F6 1.545(4) . ?
P2 F3 1.571(4) . ?
P2 F2 1.575(3) . ?
P2 F4 1.580(3) . ?
P2 F5 1.594(3) . ?
